data_1540632
loop_
_publ_author_name
'Al-Khafaji, Yahya'
'Prior, Timothy'
'Elsegood, Mark'
'Redshaw, Carl'

_publ_section_title
;
 Molybdenum (VI) Imido Complexes Derived from Chelating Phenols:
 Synthesis, Characterization and &#x025B;-Caprolactone ROP Capability
;
_journal_issue 4
_journal_name_full Catalysts
_journal_page_first 1928
_journal_paper_doi 10.3390/catal5041928
_journal_volume 5
_journal_year 2015
_chemical_formula_moiety
;
C28 H44 Cl2 Mo N2 O2
;
_chemical_formula_sum 'C28 H44 Cl2 Mo N2 O2'
_chemical_formula_weight 607.49
_space_group_crystal_system triclinic
_space_group_IT_number 2
_space_group_name_Hall '-P 1'
_space_group_name_H-M_alt 'P -1'
_symmetry_space_group_name_Hall '-P 1'
_symmetry_space_group_name_H-M 'P -1'
_atom_sites_solution_hydrogens geom
_audit_creation_method SHELXL-2014/7
_cell_angle_alpha 92.902(9)
_cell_angle_beta 90.577(9)
_cell_angle_gamma 112.932(8)
_cell_formula_units_Z 2
_cell_length_a 10.0491(10)
_cell_length_b 10.6022(11)
_cell_length_c 15.6133(19)
_cell_measurement_reflns_used 7126
_cell_measurement_temperature 150(2)
_cell_measurement_theta_max 27.5
_cell_measurement_theta_min 2.1
_cell_volume 1529.2(3)
_computing_cell_refinement 'Stoe X-AREA'
_computing_data_collection 'Stoe X-AREA'
_computing_data_reduction
;
 Scaled and merged with Sortav
 R.H. Blessing, (1987) Cryst. Rev. 1, 3-58
 R.H. Blessing, (1989) J. Appl. Cryst. 22, 396-397
;
_computing_molecular_graphics ORTEP3
_computing_structure_refinement 'SHELXL-2014/7 (Sheldrick, 2014)'
_computing_structure_solution SHELXS-2014
_diffrn_ambient_temperature 150(2)
_diffrn_detector_area_resol_mean 6.67
_diffrn_measured_fraction_theta_full 0.982
_diffrn_measured_fraction_theta_max 0.981
_diffrn_measurement_device_type 'Stoe IPDS2'
_diffrn_measurement_method \w-scans
_diffrn_radiation_type MoK\a
_diffrn_radiation_wavelength 0.71073
_diffrn_reflns_av_R_equivalents 0.0965
_diffrn_reflns_av_unetI/netI 0.1478
_diffrn_reflns_laue_measured_fraction_full 0.982
_diffrn_reflns_laue_measured_fraction_max 0.981
_diffrn_reflns_limit_h_max 12
_diffrn_reflns_limit_h_min -12
_diffrn_reflns_limit_k_max 13
_diffrn_reflns_limit_k_min -12
_diffrn_reflns_limit_l_max 19
_diffrn_reflns_limit_l_min -19
_diffrn_reflns_number 11706
_diffrn_reflns_point_group_measured_fraction_full 0.982
_diffrn_reflns_point_group_measured_fraction_max 0.981
_diffrn_reflns_theta_full 25.242
_diffrn_reflns_theta_max 26.371
_diffrn_reflns_theta_min 2.089
_diffrn_source 'fine-focus sealed tube'
_exptl_absorpt_coefficient_mu 0.629
_exptl_absorpt_correction_T_max 0.981
_exptl_absorpt_correction_T_min 0.855
_exptl_absorpt_correction_type multi-scan
_exptl_absorpt_process_details
;
Sortav
 
R.H. Blessing, Acta Cryst. (1995), A51, 33-38
;
_exptl_crystal_colour orange
_exptl_crystal_density_diffrn 1.319
_exptl_crystal_density_method 'not measured'
_exptl_crystal_description plate
_exptl_crystal_F_000 636
_exptl_crystal_size_max 0.400
_exptl_crystal_size_mid 0.380
_exptl_crystal_size_min 0.056
_refine_diff_density_max 0.547
_refine_diff_density_min -0.948
_refine_diff_density_rms 0.108
_refine_ls_extinction_method none
_refine_ls_goodness_of_fit_ref 0.893
_refine_ls_hydrogen_treatment constr
_refine_ls_matrix_type full
_refine_ls_number_parameters 326
_refine_ls_number_reflns 6145
_refine_ls_number_restraints 0
_refine_ls_restrained_S_all 0.893
_refine_ls_R_factor_all 0.1214
_refine_ls_R_factor_gt 0.0626
_refine_ls_shift/su_max 0.001
_refine_ls_shift/su_mean 0.000
_refine_ls_structure_factor_coef Fsqd
_refine_ls_weighting_details 'w=1/[\s^2^(Fo^2^)+(0.0689P)^2^] where P=(Fo^2^+2Fc^2^)/3'
_refine_ls_weighting_scheme calc
_refine_ls_wR_factor_gt 0.1356
_refine_ls_wR_factor_ref 0.1556
_reflns_Friedel_coverage 0.000
_reflns_number_gt 3429
_reflns_number_total 6145
_reflns_threshold_expression 'I > 2\s(I)'
_cod_data_source_file catalysts-05-00-1928-CIF.cif
_cod_data_source_block 8
_cod_database_code 1540632
_shelx_shelxl_version_number 2014/7
_shelx_space_group_comment
;
The symmetry employed for this shelxl refinement is uniquely defined
by the following loop, which should always be used as a source of
symmetry information in preference to the above space-group names.
They are only intended as comments.
;
_shelx_estimated_absorpt_t_min 0.787
_shelx_estimated_absorpt_t_max 0.966

loop_
_space_group_symop_operation_xyz
'x, y, z'
'-x, -y, -z'

loop_
_atom_site_label
_atom_site_type_symbol
_atom_site_fract_x
_atom_site_fract_y
_atom_site_fract_z
_atom_site_U_iso_or_equiv
_atom_site_adp_type
_atom_site_occupancy
_atom_site_site_symmetry_order
_atom_site_calc_flag
_atom_site_refinement_flags_posn
_atom_site_refinement_flags_adp
Mo1 Mo 0.76086(6) 0.58545(5) 0.67710(4) 0.03331(17) Uani 1 1 d . .
N1 N 0.7437(5) 0.5709(5) 0.7870(3) 0.0340(11) Uani 1 1 d . .
C6 C 0.7342(6) 0.4605(6) 0.9208(4) 0.0357(14) Uani 1 1 d . .
C1 C 0.7326(7) 0.5730(6) 0.8769(4) 0.0364(14) Uani 1 1 d . .
C7 C 0.7122(8) 0.8084(6) 0.8730(4) 0.0433(16) Uani 1 1 d . .
H7 H 0.7390 0.7962 0.8125 0.052 Uiso 1 1 calc R U
C2 C 0.7126(7) 0.6876(6) 0.9212(4) 0.0391(14) Uani 1 1 d . .
C5 C 0.7157(7) 0.4637(6) 1.0094(4) 0.0415(15) Uani 1 1 d . .
H5 H 0.7187 0.3905 1.0410 0.050 Uiso 1 1 calc R U
C11 C 0.9166(9) 0.3571(8) 0.8956(5) 0.060(2) Uani 1 1 d . .
H11A H 0.9858 0.4466 0.8796 0.089 Uiso 1 1 calc R U
H11B H 0.9351 0.2841 0.8636 0.089 Uiso 1 1 calc R U
H11C H 0.9273 0.3488 0.9573 0.089 Uiso 1 1 calc R U
C10 C 0.7615(7) 0.3443(6) 0.8744(5) 0.0440(16) Uani 1 1 d . .
H10 H 0.7543 0.3545 0.8114 0.053 Uiso 1 1 calc R U
C4 C 0.6929(8) 0.5714(7) 1.0524(4) 0.0472(16) Uani 1 1 d . .
H4 H 0.6772 0.5693 1.1123 0.057 Uiso 1 1 calc R U
C9 C 0.8255(8) 0.9430(6) 0.9127(5) 0.0547(19) Uani 1 1 d . .
H9A H 0.7959 0.9622 0.9698 0.082 Uiso 1 1 calc R U
H9B H 0.8341 1.0180 0.8760 0.082 Uiso 1 1 calc R U
H9C H 0.9191 0.9349 0.9175 0.082 Uiso 1 1 calc R U
C8 C 0.5604(9) 0.8108(8) 0.8708(5) 0.059(2) Uani 1 1 d . .
H8A H 0.4910 0.7235 0.8449 0.088 Uiso 1 1 calc R U
H8B H 0.5607 0.8860 0.8368 0.088 Uiso 1 1 calc R U
H8C H 0.5326 0.8245 0.9295 0.088 Uiso 1 1 calc R U
C12 C 0.6481(9) 0.2031(7) 0.8942(5) 0.0571(19) Uani 1 1 d . .
H12A H 0.6637 0.1834 0.9533 0.086 Uiso 1 1 calc R U
H12B H 0.6572 0.1325 0.8545 0.086 Uiso 1 1 calc R U
H12C H 0.5511 0.2033 0.8875 0.086 Uiso 1 1 calc R U
C3 C 0.6930(8) 0.6816(7) 1.0084(4) 0.0485(17) Uani 1 1 d . .
H3 H 0.6793 0.7550 1.0391 0.058 Uiso 1 1 calc R U
O1 O 0.7405(4) 0.5379(4) 0.5294(3) 0.0368(10) Uani 1 1 d . .
O2 O 0.6078(5) 0.3485(4) 0.6430(3) 0.0417(10) Uani 1 1 d . .
C21 C 0.7052(7) 0.3940(6) 0.5038(4) 0.0400(15) Uani 1 1 d . .
H21A H 0.7858 0.3671 0.5195 0.048 Uiso 1 1 calc R U
H21B H 0.6857 0.3771 0.4411 0.048 Uiso 1 1 calc R U
C22 C 0.5725(7) 0.3150(6) 0.5516(4) 0.0468(17) Uani 1 1 d . .
H22A H 0.4917 0.3409 0.5346 0.056 Uiso 1 1 calc R U
H22B H 0.5429 0.2153 0.5386 0.056 Uiso 1 1 calc R U
C20 C 0.8445(8) 0.6268(7) 0.4743(4) 0.0523(18) Uani 1 1 d . .
H20A H 0.9374 0.6183 0.4827 0.078 Uiso 1 1 calc R U
H20B H 0.8566 0.7219 0.4883 0.078 Uiso 1 1 calc R U
H20C H 0.8108 0.6012 0.4144 0.078 Uiso 1 1 calc R U
C23 C 0.4835(8) 0.2805(7) 0.6944(5) 0.0504(17) Uani 1 1 d . .
H23A H 0.4026 0.3028 0.6751 0.076 Uiso 1 1 calc R U
H23B H 0.5079 0.3118 0.7548 0.076 Uiso 1 1 calc R U
H23C H 0.4561 0.1811 0.6880 0.076 Uiso 1 1 calc R U
N2 N 0.8684(5) 0.7587(5) 0.6646(3) 0.0343(11) Uani 1 1 d . .
C32 C 0.8942(6) 0.9962(6) 0.6576(4) 0.0378(14) Uani 1 1 d . .
C36 C 1.0716(6) 0.9386(6) 0.7423(4) 0.0357(14) Uani 1 1 d . .
C31 C 0.9451(6) 0.8992(5) 0.6887(4) 0.0337(13) Uani 1 1 d . .
C35 C 1.1439(7) 1.0782(6) 0.7641(4) 0.0429(15) Uani 1 1 d . .
H35 H 1.2303 1.1084 0.7985 0.052 Uiso 1 1 calc R U
C37 C 0.7620(7) 0.9550(6) 0.5986(4) 0.0370(14) Uani 1 1 d . .
H37 H 0.7238 0.8531 0.5880 0.044 Uiso 1 1 calc R U
C40 C 1.1297(7) 0.8356(7) 0.7702(4) 0.0431(15) Uani 1 1 d . .
H40 H 1.0460 0.7451 0.7708 0.052 Uiso 1 1 calc R U
C33 C 0.9710(7) 1.1324(6) 0.6832(4) 0.0420(15) Uani 1 1 d . .
H33 H 0.9389 1.1994 0.6635 0.050 Uiso 1 1 calc R U
C34 C 1.0931(7) 1.1747(6) 0.7367(4) 0.0452(16) Uani 1 1 d . .
H34 H 1.1419 1.2689 0.7546 0.054 Uiso 1 1 calc R U
C39 C 0.7997(8) 1.0188(8) 0.5099(5) 0.0550(18) Uani 1 1 d . .
H39A H 0.8380 1.1191 0.5179 0.082 Uiso 1 1 calc R U
H39B H 0.7123 0.9868 0.4727 0.082 Uiso 1 1 calc R U
H39C H 0.8725 0.9908 0.4832 0.082 Uiso 1 1 calc R U
C38 C 0.6429(8) 0.9894(8) 0.6393(5) 0.059(2) Uani 1 1 d . .
H38A H 0.6189 0.9459 0.6941 0.089 Uiso 1 1 calc R U
H38B H 0.5570 0.9554 0.6009 0.089 Uiso 1 1 calc R U
H38C H 0.6759 1.0891 0.6493 0.089 Uiso 1 1 calc R U
C41 C 1.2360(9) 0.8189(8) 0.7045(5) 0.0574(19) Uani 1 1 d . .
H41A H 1.1899 0.7992 0.6470 0.086 Uiso 1 1 calc R U
H41B H 1.2628 0.7431 0.7195 0.086 Uiso 1 1 calc R U
H41C H 1.3229 0.9039 0.7052 0.086 Uiso 1 1 calc R U
C42 C 1.2015(10) 0.8665(9) 0.8591(5) 0.070(2) Uani 1 1 d . .
H42A H 1.2947 0.9445 0.8579 0.105 Uiso 1 1 calc R U
H42B H 1.2170 0.7859 0.8772 0.105 Uiso 1 1 calc R U
H42C H 1.1391 0.8889 0.8997 0.105 Uiso 1 1 calc R U
Cl1 Cl 0.94443(17) 0.49339(15) 0.66445(10) 0.0409(4) Uani 1 1 d . .
Cl2 Cl 0.53035(17) 0.60180(16) 0.65598(11) 0.0423(4) Uani 1 1 d . .

loop_
_atom_site_aniso_label
_atom_site_aniso_U_11
_atom_site_aniso_U_22
_atom_site_aniso_U_33
_atom_site_aniso_U_23
_atom_site_aniso_U_13
_atom_site_aniso_U_12
Mo1 0.0334(3) 0.0265(3) 0.0402(3) 0.0033(2) 0.0028(2) 0.0117(2)
N1 0.036(3) 0.022(2) 0.046(3) 0.007(2) 0.001(2) 0.013(2)
C6 0.035(3) 0.032(3) 0.044(4) 0.005(3) 0.003(3) 0.016(3)
C1 0.038(4) 0.028(3) 0.041(4) 0.001(3) 0.003(3) 0.011(3)
C7 0.057(4) 0.028(3) 0.046(4) 0.008(3) 0.018(3) 0.017(3)
C2 0.042(4) 0.033(3) 0.043(4) 0.001(3) 0.006(3) 0.015(3)
C5 0.052(4) 0.038(3) 0.038(4) 0.008(3) 0.003(3) 0.021(3)
C11 0.070(5) 0.061(5) 0.059(5) 0.002(4) 0.007(4) 0.038(4)
C10 0.056(4) 0.034(3) 0.052(4) 0.008(3) 0.002(3) 0.028(3)
C4 0.051(4) 0.051(4) 0.043(4) 0.005(3) 0.007(3) 0.024(3)
C9 0.054(5) 0.030(3) 0.077(5) 0.004(3) 0.010(4) 0.013(3)
C8 0.071(5) 0.048(4) 0.065(5) 0.013(4) 0.011(4) 0.031(4)
C12 0.072(5) 0.037(4) 0.064(5) 0.009(3) 0.009(4) 0.022(4)
C3 0.055(4) 0.043(4) 0.047(4) 0.003(3) 0.009(3) 0.017(3)
O1 0.034(2) 0.033(2) 0.043(2) 0.0017(18) 0.0032(19) 0.0127(18)
O2 0.038(3) 0.030(2) 0.051(3) 0.0020(19) 0.001(2) 0.0067(19)
C21 0.056(4) 0.030(3) 0.034(3) -0.012(3) -0.006(3) 0.018(3)
C22 0.046(4) 0.030(3) 0.056(4) -0.005(3) -0.010(3) 0.007(3)
C20 0.062(5) 0.049(4) 0.038(4) 0.010(3) 0.010(3) 0.013(4)
C23 0.046(4) 0.037(3) 0.061(5) 0.012(3) 0.012(3) 0.007(3)
N2 0.027(3) 0.033(3) 0.047(3) 0.004(2) 0.002(2) 0.016(2)
C32 0.031(3) 0.030(3) 0.051(4) 0.008(3) 0.007(3) 0.009(3)
C36 0.032(3) 0.037(3) 0.034(3) 0.003(3) 0.006(3) 0.008(3)
C31 0.031(3) 0.021(3) 0.045(4) 0.008(2) 0.007(3) 0.005(2)
C35 0.038(4) 0.038(3) 0.046(4) -0.004(3) 0.002(3) 0.008(3)
C37 0.036(3) 0.028(3) 0.048(4) 0.007(3) 0.003(3) 0.012(3)
C40 0.035(4) 0.040(3) 0.051(4) 0.003(3) -0.001(3) 0.011(3)
C33 0.046(4) 0.033(3) 0.044(4) 0.010(3) 0.007(3) 0.011(3)
C34 0.050(4) 0.027(3) 0.054(4) 0.001(3) 0.010(3) 0.010(3)
C39 0.050(4) 0.059(4) 0.051(4) 0.012(3) 0.004(3) 0.016(4)
C38 0.042(4) 0.061(5) 0.083(6) 0.010(4) 0.014(4) 0.028(4)
C41 0.063(5) 0.059(4) 0.060(5) 0.005(4) 0.011(4) 0.034(4)
C42 0.102(7) 0.074(5) 0.053(5) -0.002(4) -0.019(5) 0.055(5)
Cl1 0.0399(9) 0.0375(8) 0.0511(9) 0.0003(7) 0.0008(7) 0.0215(7)
Cl2 0.0332(8) 0.0404(8) 0.0545(10) 0.0052(7) 0.0014(7) 0.0155(7)

loop_
_atom_type_symbol
_atom_type_description
_atom_type_scat_dispersion_real
_atom_type_scat_dispersion_imag
_atom_type_scat_source
Mo Mo -1.6832 0.6857 'International Tables Vol C Tables 4.2.6.8 and 6.1.1.4'
C C 0.0033 0.0016 'International Tables Vol C Tables 4.2.6.8 and 6.1.1.4'
H H 0.0000 0.0000 'International Tables Vol C Tables 4.2.6.8 and 6.1.1.4'
N N 0.0061 0.0033 'International Tables Vol C Tables 4.2.6.8 and 6.1.1.4'
O O 0.0106 0.0060 'International Tables Vol C Tables 4.2.6.8 and 6.1.1.4'
Cl Cl 0.1484 0.1585 'International Tables Vol C Tables 4.2.6.8 and 6.1.1.4'

loop_
_geom_angle_atom_site_label_1
_geom_angle_atom_site_label_2
_geom_angle_atom_site_label_3
_geom_angle
N1 Mo1 N2 105.2(2)
N1 Mo1 O1 163.33(18)
N2 Mo1 O1 91.47(19)
N1 Mo1 Cl1 95.63(17)
N2 Mo1 Cl1 98.94(16)
O1 Mo1 Cl1 82.01(11)
N1 Mo1 O2 93.86(19)
N2 Mo1 O2 160.8(2)
O1 Mo1 O2 69.47(15)
Cl1 Mo1 O2 81.09(11)
N1 Mo1 Cl2 94.11(17)
N2 Mo1 Cl2 96.86(16)
O1 Mo1 Cl2 83.20(11)
Cl1 Mo1 Cl2 158.57(6)
O2 Mo1 Cl2 79.24(11)
C1 N1 Mo1 174.3(4)
C5 C6 C1 117.2(5)
C5 C6 C10 121.5(6)
C1 C6 C10 121.2(6)
N1 C1 C6 119.1(5)
N1 C1 C2 119.1(5)
C6 C1 C2 121.7(6)
C2 C7 C9 110.5(6)
C2 C7 C8 110.5(5)
C9 C7 C8 111.7(6)
C2 C7 H7 108.0
C9 C7 H7 108.0
C8 C7 H7 108.0
C3 C2 C1 117.3(6)
C3 C2 C7 121.7(6)
C1 C2 C7 121.0(6)
C4 C5 C6 121.6(6)
C4 C5 H5 119.2
C6 C5 H5 119.2
C10 C11 H11A 109.5
C10 C11 H11B 109.5
H11A C11 H11B 109.5
C10 C11 H11C 109.5
H11A C11 H11C 109.5
H11B C11 H11C 109.5
C6 C10 C12 112.1(6)
C6 C10 C11 109.7(5)
C12 C10 C11 111.9(6)
C6 C10 H10 107.6
C12 C10 H10 107.6
C11 C10 H10 107.6
C3 C4 C5 120.4(6)
C3 C4 H4 119.8
C5 C4 H4 119.8
C7 C9 H9A 109.5
C7 C9 H9B 109.5
H9A C9 H9B 109.5
C7 C9 H9C 109.5
H9A C9 H9C 109.5
H9B C9 H9C 109.5
C7 C8 H8A 109.5
C7 C8 H8B 109.5
H8A C8 H8B 109.5
C7 C8 H8C 109.5
H8A C8 H8C 109.5
H8B C8 H8C 109.5
C10 C12 H12A 109.5
C10 C12 H12B 109.5
H12A C12 H12B 109.5
C10 C12 H12C 109.5
H12A C12 H12C 109.5
H12B C12 H12C 109.5
C2 C3 C4 121.7(6)
C2 C3 H3 119.1
C4 C3 H3 119.1
C20 O1 C21 111.4(5)
C20 O1 Mo1 120.3(4)
C21 O1 Mo1 113.9(3)
C23 O2 C22 111.4(5)
C23 O2 Mo1 119.9(4)
C22 O2 Mo1 113.9(3)
O1 C21 C22 105.4(5)
O1 C21 H21A 110.7
C22 C21 H21A 110.7
O1 C21 H21B 110.7
C22 C21 H21B 110.7
H21A C21 H21B 108.8
O2 C22 C21 107.5(5)
O2 C22 H22A 110.2
C21 C22 H22A 110.2
O2 C22 H22B 110.2
C21 C22 H22B 110.2
H22A C22 H22B 108.5
O1 C20 H20A 109.5
O1 C20 H20B 109.5
H20A C20 H20B 109.5
O1 C20 H20C 109.5
H20A C20 H20C 109.5
H20B C20 H20C 109.5
O2 C23 H23A 109.5
O2 C23 H23B 109.5
H23A C23 H23B 109.5
O2 C23 H23C 109.5
H23A C23 H23C 109.5
H23B C23 H23C 109.5
C31 N2 Mo1 157.8(4)
C33 C32 C31 117.2(6)
C33 C32 C37 120.4(6)
C31 C32 C37 122.4(5)
C35 C36 C31 116.8(6)
C35 C36 C40 121.4(6)
C31 C36 C40 121.7(5)
N2 C31 C32 118.9(5)
N2 C31 C36 118.9(5)
C32 C31 C36 122.3(5)
C34 C35 C36 121.9(6)
C34 C35 H35 119.1
C36 C35 H35 119.1
C32 C37 C38 111.9(6)
C32 C37 C39 111.9(5)
C38 C37 C39 110.9(6)
C32 C37 H37 107.3
C38 C37 H37 107.3
C39 C37 H37 107.3
C36 C40 C42 114.8(6)
C36 C40 C41 110.6(6)
C42 C40 C41 109.4(6)
C36 C40 H40 107.3
C42 C40 H40 107.3
C41 C40 H40 107.3
C32 C33 C34 122.3(6)
C32 C33 H33 118.9
C34 C33 H33 118.9
C33 C34 C35 119.5(6)
C33 C34 H34 120.3
C35 C34 H34 120.3
C37 C39 H39A 109.5
C37 C39 H39B 109.5
H39A C39 H39B 109.5
C37 C39 H39C 109.5
H39A C39 H39C 109.5
H39B C39 H39C 109.5
C37 C38 H38A 109.5
C37 C38 H38B 109.5
H38A C38 H38B 109.5
C37 C38 H38C 109.5
H38A C38 H38C 109.5
H38B C38 H38C 109.5
C40 C41 H41A 109.5
C40 C41 H41B 109.5
H41A C41 H41B 109.5
C40 C41 H41C 109.5
H41A C41 H41C 109.5
H41B C41 H41C 109.5
C40 C42 H42A 109.5
C40 C42 H42B 109.5
H42A C42 H42B 109.5
C40 C42 H42C 109.5
H42A C42 H42C 109.5
H42B C42 H42C 109.5

loop_
_geom_bond_atom_site_label_1
_geom_bond_atom_site_label_2
_geom_bond_distance
Mo1 N1 1.735(5)
Mo1 N2 1.754(5)
Mo1 O1 2.326(4)
Mo1 Cl1 2.4054(16)
Mo1 O2 2.408(4)
Mo1 Cl2 2.4099(16)
N1 C1 1.408(8)
C6 C5 1.397(9)
C6 C1 1.412(8)
C6 C10 1.515(8)
C1 C2 1.450(8)
C7 C2 1.520(9)
C7 C9 1.532(9)
C7 C8 1.536(10)
C7 H7 1.0000
C2 C3 1.378(9)
C5 C4 1.392(9)
C5 H5 0.9500
C11 C10 1.542(10)
C11 H11A 0.9800
C11 H11B 0.9800
C11 H11C 0.9800
C10 C12 1.537(9)
C10 H10 1.0000
C4 C3 1.384(10)
C4 H4 0.9500
C9 H9A 0.9800
C9 H9B 0.9800
C9 H9C 0.9800
C8 H8A 0.9800
C8 H8B 0.9800
C8 H8C 0.9800
C12 H12A 0.9800
C12 H12B 0.9800
C12 H12C 0.9800
C3 H3 0.9500
O1 C20 1.433(8)
O1 C21 1.458(7)
O2 C23 1.449(8)
O2 C22 1.459(8)
C21 C22 1.500(9)
C21 H21A 0.9900
C21 H21B 0.9900
C22 H22A 0.9900
C22 H22B 0.9900
C20 H20A 0.9800
C20 H20B 0.9800
C20 H20C 0.9800
C23 H23A 0.9800
C23 H23B 0.9800
C23 H23C 0.9800
N2 C31 1.413(7)
C32 C33 1.381(8)
C32 C31 1.417(8)
C32 C37 1.513(9)
C36 C35 1.393(8)
C36 C31 1.422(8)
C36 C40 1.504(9)
C35 C34 1.391(9)
C35 H35 0.9500
C37 C38 1.517(9)
C37 C39 1.557(9)
C37 H37 1.0000
C40 C42 1.519(9)
C40 C41 1.541(10)
C40 H40 1.0000
C33 C34 1.385(10)
C33 H33 0.9500
C34 H34 0.9500
C39 H39A 0.9800
C39 H39B 0.9800
C39 H39C 0.9800
C38 H38A 0.9800
C38 H38B 0.9800
C38 H38C 0.9800
C41 H41A 0.9800
C41 H41B 0.9800
C41 H41C 0.9800
C42 H42A 0.9800
C42 H42B 0.9800
C42 H42C 0.9800
